data_7041158
loop_
_publ_author_name
'Lei, Xiao-Wu'
'Yue, Cheng-Yang'
'Wei, Jun-Chao'
'Li, Rui-Qing'
'Li, Yan'
'Mi, Fu-Qi'

_publ_section_title
;
 Transition metal complex directed lead bromides with tunable structures
 and visible light driven photocatalytic properties.
;
_journal_issue 48
_journal_name_full 'Dalton transactions (Cambridge, England : 2003)'
_journal_page_first 19389
_journal_page_last 19398
_journal_paper_doi 10.1039/c6dt03601e
_journal_volume 45
_journal_year 2016
_chemical_formula_moiety C20N4H16CoPbBr4
_chemical_formula_sum 'C20 H16 Br4 Co N4 Pb'
_chemical_formula_weight 898.13
_chemical_name_systematic
; 
 ? 
;
_space_group_IT_number 60
_symmetry_cell_setting orthorhombic
_symmetry_space_group_name_Hall '-P 2n 2ab'
_symmetry_space_group_name_H-M 'P b c n'
_atom_sites_solution_hydrogens geom
_atom_sites_solution_primary direct
_atom_sites_solution_secondary difmap
_audit_creation_method SHELXL-97
_audit_update_record
;
2016-09-15 deposited with the CCDC.
2016-11-10 downloaded from the CCDC.
;
_cell_angle_alpha 90.00
_cell_angle_beta 90.00
_cell_angle_gamma 90.00
_cell_formula_units_Z 8
_cell_length_a 18.4526(13)
_cell_length_b 7.4791(5)
_cell_length_c 35.431(3)
_cell_measurement_reflns_used 6968
_cell_measurement_temperature 296(2)
_cell_measurement_theta_max 24.69
_cell_measurement_theta_min 2.38
_cell_volume 4889.8(6)
_computing_cell_refinement 'APEX2 Software Suite (Bruker,2005)'
_computing_data_collection 'APEX2 Software Suite (Bruker,2005)'
_computing_data_reduction 'APEX2 Software Suite (Bruker,2005)'
_computing_structure_refinement 'SHELXL-97 (Sheldrick, 2008)'
_computing_structure_solution 'SHELXS-97 (Sheldrick, 2008)'
_diffrn_ambient_temperature 296(2)
_diffrn_measured_fraction_theta_full 0.995
_diffrn_measured_fraction_theta_max 0.995
_diffrn_measurement_device_type 'Bruker SMART CCD area detector'
_diffrn_measurement_method 'phi and omega scans'
_diffrn_radiation_monochromator graphite
_diffrn_radiation_source 'fine-focus sealed tube'
_diffrn_radiation_type MoK\a
_diffrn_radiation_wavelength 0.71073
_diffrn_reflns_av_R_equivalents 0.0661
_diffrn_reflns_av_sigmaI/netI 0.0374
_diffrn_reflns_limit_h_max 23
_diffrn_reflns_limit_h_min -24
_diffrn_reflns_limit_k_max 9
_diffrn_reflns_limit_k_min -9
_diffrn_reflns_limit_l_max 45
_diffrn_reflns_limit_l_min -45
_diffrn_reflns_number 53654
_diffrn_reflns_theta_full 27.63
_diffrn_reflns_theta_max 27.63
_diffrn_reflns_theta_min 1.59
_exptl_absorpt_coefficient_mu 14.107
_exptl_absorpt_correction_T_max 0.3982
_exptl_absorpt_correction_T_min 0.3328
_exptl_absorpt_correction_type multi-scan
_exptl_absorpt_process_details 'SADABS; Bruker, 2000'
_exptl_crystal_colour yellow
_exptl_crystal_density_diffrn 2.440
_exptl_crystal_density_method 'not measured'
_exptl_crystal_description block
_exptl_crystal_F_000 3304
_exptl_crystal_size_max 0.10
_exptl_crystal_size_mid 0.09
_exptl_crystal_size_min 0.08
_refine_diff_density_max 1.140
_refine_diff_density_min -0.718
_refine_diff_density_rms 0.130
_refine_ls_extinction_coef 0.000264(17)
_refine_ls_extinction_expression Fc^*^=kFc[1+0.001xFc^2^\l^3^/sin(2\q)]^-1/4^
_refine_ls_extinction_method SHELXL
_refine_ls_goodness_of_fit_ref 1.049
_refine_ls_hydrogen_treatment constr
_refine_ls_matrix_type full
_refine_ls_number_parameters 272
_refine_ls_number_reflns 5650
_refine_ls_number_restraints 0
_refine_ls_restrained_S_all 1.049
_refine_ls_R_factor_all 0.0795
_refine_ls_R_factor_gt 0.0404
_refine_ls_shift/su_max 0.000
_refine_ls_shift/su_mean 0.000
_refine_ls_structure_factor_coef Fsqd
_refine_ls_weighting_details 'calc w=1/[\s^2^(Fo^2^)+(0.0225P)^2^+22.5682P] where P=(Fo^2^+2Fc^2^)/3'
_refine_ls_weighting_scheme calc
_refine_ls_wR_factor_gt 0.0708
_refine_ls_wR_factor_ref 0.0810
_reflns_number_gt 3636
_reflns_number_total 5650
_reflns_threshold_expression >2sigma(I)
_cod_data_source_file c6dt03601e2.cif
_cod_data_source_block C20N4H16CoPbBr4
_cod_depositor_comments 'Adding full bibliography for 7041156--7041161.cif.'
_cod_original_sg_symbol_H-M Pbcn
_cod_database_code 7041158

loop_
_symmetry_equiv_pos_as_xyz
'x, y, z'
'-x+1/2, -y+1/2, z+1/2'
'-x, y, -z+1/2'
'x+1/2, -y+1/2, -z'
'-x, -y, -z'
'x-1/2, y-1/2, -z-1/2'
'x, -y, z-1/2'
'-x-1/2, y-1/2, z'

loop_
_atom_site_label
_atom_site_type_symbol
_atom_site_fract_x
_atom_site_fract_y
_atom_site_fract_z
_atom_site_U_iso_or_equiv
_atom_site_adp_type
_atom_site_occupancy
_atom_site_symmetry_multiplicity
_atom_site_calc_flag
Pb1 Pb 0.748712(16) 0.61956(3) 0.189255(7) 0.03886(9) Uani 1 1 d
Co1 Co 0.40565(4) 0.63581(11) 0.08458(2) 0.02888(19) Uani 1 1 d
Br3 Br 0.69070(4) 0.86421(10) 0.12760(2) 0.04763(19) Uani 1 1 d
Br2 Br 0.68476(5) 0.86603(10) 0.24509(2) 0.0534(2) Uani 1 1 d
Br1 Br 0.62075(4) 0.38472(10) 0.19721(2) 0.0505(2) Uani 1 1 d
Br4 Br 0.37206(5) 0.90965(11) 0.05273(2) 0.0617(2) Uani 1 1 d
N4 N 0.5015(3) 0.4831(7) 0.07619(15) 0.0361(13) Uani 1 1 d
N3 N 0.3769(3) 0.4889(8) 0.04047(15) 0.0389(14) Uani 1 1 d
C15 C 0.4952(4) 0.3618(9) 0.04807(18) 0.0386(16) Uani 1 1 d
N2 N 0.4412(3) 0.7613(8) 0.12985(15) 0.0428(15) Uani 1 1 d
N1 N 0.3651(3) 0.4675(8) 0.12600(16) 0.0423(14) Uani 1 1 d
C16 C 0.4281(4) 0.3791(9) 0.02559(17) 0.0412(17) Uani 1 1 d
C6 C 0.4308(4) 0.6785(11) 0.1628(2) 0.0441(19) Uani 1 1 d
C5 C 0.3879(4) 0.5125(11) 0.16102(19) 0.0455(19) Uani 1 1 d
C8 C 0.5011(5) 0.9019(17) 0.1942(3) 0.088(4) Uani 1 1 d
H8 H 0.5219 0.9478 0.2161 0.105 Uiso 1 1 calc
C17 C 0.4146(5) 0.2876(10) -0.0077(2) 0.055(2) Uani 1 1 d
H17 H 0.4501 0.2138 -0.0179 0.066 Uiso 1 1 calc
C14 C 0.5490(5) 0.2365(10) 0.0416(2) 0.060(2) Uani 1 1 d
H14 H 0.5448 0.1561 0.0217 0.072 Uiso 1 1 calc
C7 C 0.4617(5) 0.7475(15) 0.1955(2) 0.069(3) Uani 1 1 d
H7 H 0.4555 0.6883 0.2183 0.083 Uiso 1 1 calc
C10 C 0.4793(5) 0.9146(11) 0.1288(2) 0.059(2) Uani 1 1 d
H10 H 0.4853 0.9727 0.1058 0.071 Uiso 1 1 calc
C1 C 0.3271(5) 0.3159(11) 0.1216(2) 0.059(2) Uani 1 1 d
H1 H 0.3116 0.2842 0.0975 0.071 Uiso 1 1 calc
C20 C 0.3136(4) 0.5054(11) 0.0224(2) 0.056(2) Uani 1 1 d
H20 H 0.2784 0.5810 0.0323 0.067 Uiso 1 1 calc
C9 C 0.5096(5) 0.9878(14) 0.1606(3) 0.076(3) Uani 1 1 d
H9 H 0.5355 1.0943 0.1592 0.091 Uiso 1 1 calc
C12 C 0.6142(5) 0.3505(14) 0.0930(3) 0.070(3) Uani 1 1 d
H12 H 0.6542 0.3475 0.1089 0.084 Uiso 1 1 calc
C11 C 0.5603(4) 0.4779(12) 0.0983(2) 0.053(2) Uani 1 1 d
H11 H 0.5652 0.5611 0.1176 0.064 Uiso 1 1 calc
C18 C 0.3498(6) 0.3049(12) -0.0255(2) 0.066(3) Uani 1 1 d
H18 H 0.3404 0.2427 -0.0477 0.079 Uiso 1 1 calc
C2 C 0.3102(6) 0.2058(14) 0.1514(3) 0.083(3) Uani 1 1 d
H2 H 0.2840 0.1010 0.1477 0.100 Uiso 1 1 calc
C4 C 0.3716(6) 0.4097(14) 0.1918(2) 0.077(3) Uani 1 1 d
H4 H 0.3864 0.4445 0.2158 0.092 Uiso 1 1 calc
C19 C 0.2990(5) 0.4146(13) -0.0104(3) 0.071(3) Uani 1 1 d
H19 H 0.2543 0.4281 -0.0222 0.085 Uiso 1 1 calc
C13 C 0.6084(5) 0.2318(13) 0.0647(3) 0.071(3) Uani 1 1 d
H13 H 0.6446 0.1470 0.0609 0.085 Uiso 1 1 calc
C3 C 0.3330(7) 0.2544(16) 0.1868(3) 0.096(4) Uani 1 1 d
H3 H 0.3223 0.1822 0.2074 0.116 Uiso 1 1 calc

loop_
_atom_site_aniso_label
_atom_site_aniso_U_11
_atom_site_aniso_U_22
_atom_site_aniso_U_33
_atom_site_aniso_U_23
_atom_site_aniso_U_13
_atom_site_aniso_U_12
Pb1 0.05134(16) 0.02357(12) 0.04167(14) -0.00603(13) -0.00135(14) 0.00053(12)
Co1 0.0355(5) 0.0309(4) 0.0202(4) -0.0010(4) -0.0016(3) -0.0065(4)
Br3 0.0503(4) 0.0456(4) 0.0470(4) -0.0069(4) -0.0102(3) 0.0008(4)
Br2 0.0683(5) 0.0428(4) 0.0491(4) -0.0104(4) 0.0195(4) -0.0030(4)
Br1 0.0493(4) 0.0497(4) 0.0525(4) -0.0081(4) -0.0007(3) -0.0047(4)
Br4 0.0883(7) 0.0432(5) 0.0536(5) 0.0065(4) -0.0127(5) 0.0043(4)
N4 0.038(3) 0.042(3) 0.028(3) 0.001(2) 0.004(3) -0.004(3)
N3 0.038(3) 0.044(3) 0.035(3) -0.003(3) -0.001(3) -0.006(3)
C15 0.048(4) 0.034(4) 0.033(4) 0.002(3) 0.010(3) -0.004(4)
N2 0.050(4) 0.048(4) 0.030(3) -0.003(3) 0.002(3) -0.001(3)
N1 0.043(4) 0.043(4) 0.040(3) 0.003(3) 0.007(3) -0.004(3)
C16 0.064(5) 0.036(4) 0.024(3) 0.007(3) 0.005(3) -0.024(4)
C6 0.033(4) 0.064(5) 0.035(4) -0.009(4) 0.002(3) 0.010(4)
C5 0.044(4) 0.065(5) 0.027(4) 0.009(4) 0.011(3) 0.016(4)
C8 0.059(6) 0.136(10) 0.069(7) -0.058(7) -0.016(5) -0.004(7)
C17 0.086(7) 0.047(5) 0.031(4) -0.004(3) 0.002(4) -0.016(5)
C14 0.082(7) 0.040(5) 0.059(5) 0.004(4) 0.025(5) 0.010(4)
C7 0.064(6) 0.110(8) 0.032(5) -0.015(5) -0.007(4) 0.008(6)
C10 0.060(5) 0.056(5) 0.061(5) -0.012(4) 0.002(4) -0.019(4)
C1 0.061(6) 0.053(5) 0.063(6) 0.004(4) 0.010(4) -0.018(4)
C20 0.059(5) 0.058(5) 0.051(5) -0.001(4) -0.020(4) -0.006(4)
C9 0.062(6) 0.082(7) 0.084(7) -0.043(6) -0.012(6) -0.009(5)
C12 0.048(5) 0.101(8) 0.060(6) 0.007(6) 0.002(4) 0.016(5)
C11 0.042(4) 0.072(6) 0.046(5) 0.000(4) -0.001(4) 0.000(4)
C18 0.114(9) 0.052(5) 0.031(4) -0.004(4) -0.010(5) -0.033(6)
C2 0.089(8) 0.066(6) 0.095(8) 0.026(6) 0.039(7) -0.010(6)
C4 0.104(8) 0.077(7) 0.050(5) 0.014(5) 0.014(5) 0.010(6)
C19 0.080(7) 0.077(7) 0.055(6) 0.006(5) -0.030(5) -0.036(6)
C13 0.056(6) 0.082(7) 0.075(7) 0.013(6) 0.014(5) 0.030(5)
C3 0.121(10) 0.090(9) 0.078(8) 0.044(7) 0.051(7) 0.022(7)

loop_
_atom_type_symbol
_atom_type_description
_atom_type_scat_dispersion_real
_atom_type_scat_dispersion_imag
_atom_type_scat_source
C C 0.0033 0.0016 'International Tables Vol C Tables 4.2.6.8 and 6.1.1.4'
H H 0.0000 0.0000 'International Tables Vol C Tables 4.2.6.8 and 6.1.1.4'
N N 0.0061 0.0033 'International Tables Vol C Tables 4.2.6.8 and 6.1.1.4'
Co Co 0.3494 0.9721 'International Tables Vol C Tables 4.2.6.8 and 6.1.1.4'
Br Br -0.2901 2.4595 'International Tables Vol C Tables 4.2.6.8 and 6.1.1.4'
Pb Pb -3.3944 10.1111 'International Tables Vol C Tables 4.2.6.8 and 6.1.1.4'

loop_
_geom_angle_atom_site_label_1
_geom_angle_atom_site_label_2
_geom_angle_atom_site_label_3
_geom_angle
_geom_angle_site_symmetry_1
_geom_angle_site_symmetry_3
Br2 Pb1 Br1 89.30(2) . .
Br2 Pb1 Br2 96.68(3) . 8_755
Br1 Pb1 Br2 83.60(2) . 8_755
Br2 Pb1 Br3 87.99(2) . .
Br1 Pb1 Br3 98.32(2) . .
Br2 Pb1 Br3 174.99(2) 8_755 .
Br2 Pb1 Br3 176.98(2) . 8_755
Br1 Pb1 Br3 89.39(2) . 8_755
Br2 Pb1 Br3 85.88(2) 8_755 8_755
Br3 Pb1 Br3 89.51(2) . 8_755
Br2 Pb1 Br1 81.47(2) . 8_765
Br1 Pb1 Br1 169.00(3) . 8_765
Br2 Pb1 Br1 91.49(2) 8_755 8_765
Br3 Pb1 Br1 87.39(2) . 8_765
Br3 Pb1 Br1 100.11(2) 8_755 8_765
N2 Co1 N3 174.0(3) . .
N2 Co1 N1 80.4(2) . .
N3 Co1 N1 97.2(2) . .
N2 Co1 N4 95.3(2) . .
N3 Co1 N4 79.3(2) . .
N1 Co1 N4 94.2(2) . .
N2 Co1 Br4 93.54(18) . .
N3 Co1 Br4 91.88(17) . .
N1 Co1 Br4 138.77(17) . .
N4 Co1 Br4 127.06(15) . .
Pb1 Br3 Pb1 74.844(17) . 8_765
Pb1 Br2 Pb1 77.832(19) . 8_765
Pb1 Br1 Pb1 75.722(19) . 8_755
C11 N4 C15 118.7(6) . .
C11 N4 Co1 127.4(5) . .
C15 N4 Co1 113.1(4) . .
C20 N3 C16 118.4(6) . .
C20 N3 Co1 124.1(5) . .
C16 N3 Co1 117.1(5) . .
N4 C15 C14 121.0(7) . .
N4 C15 C16 114.2(6) . .
C14 C15 C16 124.8(7) . .
C6 N2 C10 119.6(7) . .
C6 N2 Co1 116.3(5) . .
C10 N2 Co1 123.9(5) . .
C1 N1 C5 118.6(7) . .
C1 N1 Co1 128.2(5) . .
C5 N1 Co1 112.7(5) . .
N3 C16 C17 120.3(7) . .
N3 C16 C15 115.2(6) . .
C17 C16 C15 124.5(7) . .
N2 C6 C7 119.7(8) . .
N2 C6 C5 115.5(6) . .
C7 C6 C5 124.8(8) . .
N1 C5 C4 121.5(8) . .
N1 C5 C6 114.6(6) . .
C4 C5 C6 123.9(8) . .
C9 C8 C7 119.3(8) . .
C9 C8 H8 120.4 . .
C7 C8 H8 120.4 . .
C18 C17 C16 120.5(8) . .
C18 C17 H17 119.8 . .
C16 C17 H17 119.8 . .
C13 C14 C15 119.5(8) . .
C13 C14 H14 120.3 . .
C15 C14 H14 120.3 . .
C8 C7 C6 120.4(9) . .
C8 C7 H7 119.8 . .
C6 C7 H7 119.8 . .
N2 C10 C9 122.1(9) . .
N2 C10 H10 118.9 . .
C9 C10 H10 118.9 . .
N1 C1 C2 122.3(9) . .
N1 C1 H1 118.9 . .
C2 C1 H1 118.9 . .
N3 C20 C19 122.2(8) . .
N3 C20 H20 118.9 . .
C19 C20 H20 118.9 . .
C8 C9 C10 118.8(9) . .
C8 C9 H9 120.6 . .
C10 C9 H9 120.6 . .
C13 C12 C11 119.9(8) . .
C13 C12 H12 120.1 . .
C11 C12 H12 120.1 . .
N4 C11 C12 121.3(8) . .
N4 C11 H11 119.3 . .
C12 C11 H11 119.3 . .
C19 C18 C17 118.8(7) . .
C19 C18 H18 120.6 . .
C17 C18 H18 120.6 . .
C3 C2 C1 118.3(10) . .
C3 C2 H2 120.8 . .
C1 C2 H2 120.8 . .
C5 C4 C3 119.2(9) . .
C5 C4 H4 120.4 . .
C3 C4 H4 120.4 . .
C18 C19 C20 119.9(8) . .
C18 C19 H19 120.1 . .
C20 C19 H19 120.1 . .
C12 C13 C14 119.5(8) . .
C12 C13 H13 120.2 . .
C14 C13 H13 120.2 . .
C2 C3 C4 120.0(9) . .
C2 C3 H3 120.0 . .
C4 C3 H3 120.0 . .

loop_
_geom_bond_atom_site_label_1
_geom_bond_atom_site_label_2
_geom_bond_distance
_geom_bond_site_symmetry_2
Pb1 Br2 2.9504(8) .
Pb1 Br1 2.9564(8) .
Pb1 Br2 3.0027(8) 8_755
Pb1 Br3 3.0441(8) .
Pb1 Br3 3.1097(8) 8_755
Pb1 Br1 3.1330(9) 8_765
Co1 N2 1.971(6) .
Co1 N3 1.982(5) .
Co1 N1 2.073(6) .
Co1 N4 2.126(6) .
Co1 Br4 2.4191(12) .
Br3 Pb1 3.1096(8) 8_765
Br2 Pb1 3.0027(8) 8_765
Br1 Pb1 3.1329(8) 8_755
N4 C11 1.340(9) .
N4 C15 1.352(8) .
N3 C20 1.338(9) .
N3 C16 1.358(9) .
C15 C14 1.385(10) .
C15 C16 1.478(10) .
N2 C6 1.337(9) .
N2 C10 1.345(9) .
N1 C1 1.342(9) .
N1 C5 1.353(9) .
C16 C17 1.387(9) .
C6 C7 1.389(10) .
C6 C5 1.473(10) .
C5 C4 1.367(11) .
C8 C9 1.363(14) .
C8 C7 1.365(14) .
C8 H8 0.9300 .
C17 C18 1.358(12) .
C17 H17 0.9300 .
C14 C13 1.369(12) .
C14 H14 0.9300 .
C7 H7 0.9300 .
C10 C9 1.371(11) .
C10 H10 0.9300 .
C1 C2 1.376(12) .
C1 H1 0.9300 .
C20 C19 1.372(11) .
C20 H20 0.9300 .
C9 H9 0.9300 .
C12 C13 1.342(12) .
C12 C11 1.390(11) .
C12 H12 0.9300 .
C11 H11 0.9300 .
C18 C19 1.357(13) .
C18 H18 0.9300 .
C2 C3 1.370(15) .
C2 H2 0.9300 .
C4 C3 1.374(15) .
C4 H4 0.9300 .
C19 H19 0.9300 .
C13 H13 0.9300 .
C3 H3 0.9300 .
